data_7714011
loop_
_publ_author_name
'Samanta, Bapan'
'Ghosh, Riya'
'Mazumdar, Rakesh'
'Saha, Shankhadeep'
'Maity, Sayani'
'Mondal, Biplab'

_publ_section_title
;
 Reaction of a Co(III)-peroxo Complex with Nitric Oxide: Putative
 Formation of a Peroxynitrite Intermediate
;
_journal_name_full 'Dalton Transactions'
_journal_paper_doi 10.1039/D3DT02261G
_journal_year 2023
_chemical_formula_moiety 'C22 H32 Co N9 O3, Cl O4, C2 H3 N'
_chemical_formula_sum 'C24 H35 Cl Co N10 O7'
_chemical_formula_weight 670.00
_space_group_crystal_system monoclinic
_space_group_IT_number 14
_space_group_name_Hall '-P 2ybc'
_space_group_name_H-M_alt 'P 1 21/c 1'
_atom_sites_solution_hydrogens geom
_audit_creation_date 2023-07-07
_audit_creation_method
;
Olex2 1.3
(compiled 2020.11.12 svn.r5f609507 for OlexSys, GUI svn.r6408)
;
_audit_update_record
;
2023-07-17 deposited with the CCDC.	2023-09-22 downloaded from the CCDC.
;
_cell_angle_alpha 90
_cell_angle_beta 94.607(2)
_cell_angle_gamma 90
_cell_formula_units_Z 4
_cell_length_a 14.7963(8)
_cell_length_b 8.2883(4)
_cell_length_c 25.5819(13)
_cell_measurement_reflns_used 9991
_cell_measurement_temperature 296(2)
_cell_measurement_theta_max 21.19
_cell_measurement_theta_min 2.58
_cell_volume 3127.1(3)
_computing_cell_refinement 'SAINT V8.38A (Bruker, 2018)'
_computing_data_collection 'Bruker APEX2'
_computing_data_reduction 'SAINT V8.38A (Bruker, 2018)'
_computing_molecular_graphics 'Olex2 1.3 (Dolomanov et al., 2009)'
_computing_publication_material 'Olex2 1.3 (Dolomanov et al., 2009)'
_computing_structure_refinement 'XL  (Sheldrick, 2008)'
_computing_structure_solution 'SHELXS-97 (Sheldrick, 1990)'
_diffrn_ambient_temperature 296.15
_diffrn_measured_fraction_theta_full 1.000
_diffrn_measured_fraction_theta_max 1.000
_diffrn_measurement_device_type 'Bruker APEX-II CCD'
_diffrn_measurement_method '\f and \w scans'
_diffrn_radiation_type MoK\a
_diffrn_radiation_wavelength 0.71073
_diffrn_reflns_av_R_equivalents 0.0928
_diffrn_reflns_av_unetI/netI 0.0291
_diffrn_reflns_Laue_measured_fraction_full 1.000
_diffrn_reflns_Laue_measured_fraction_max 1.000
_diffrn_reflns_limit_h_max 17
_diffrn_reflns_limit_h_min -17
_diffrn_reflns_limit_k_max 9
_diffrn_reflns_limit_k_min -9
_diffrn_reflns_limit_l_max 30
_diffrn_reflns_limit_l_min -30
_diffrn_reflns_number 113070
_diffrn_reflns_point_group_measured_fraction_full 1.000
_diffrn_reflns_point_group_measured_fraction_max 1.000
_diffrn_reflns_theta_full 24.999
_diffrn_reflns_theta_max 24.999
_diffrn_reflns_theta_min 1.381
_diffrn_source_current 30.0
_diffrn_source_power 1.35
_diffrn_source_voltage 45.0
_diffrn_standards_number 0
_exptl_absorpt_coefficient_mu 0.692
_exptl_absorpt_correction_T_max 0.7454
_exptl_absorpt_correction_T_min 0.5713
_exptl_absorpt_correction_type none
_exptl_absorpt_process_details
;
SADABS-2016/2 (Bruker,2016/2) was used for absorption correction.
wR2(int) was 0.0955 before and 0.0643 after correction.
The Ratio of minimum to maximum transmission is 0.7664.
The \l/2 correction factor is Not present.
;
_exptl_crystal_colour pink
_exptl_crystal_colour_primary pink
_exptl_crystal_density_diffrn 1.423
_exptl_crystal_density_method 'not measured'
_exptl_crystal_description block
_exptl_crystal_F_000 1396
_exptl_crystal_size_max 0.24
_exptl_crystal_size_mid 0.22
_exptl_crystal_size_min 0.18
_refine_diff_density_max 0.548
_refine_diff_density_min -0.399
_refine_diff_density_rms 0.057
_refine_ls_extinction_method none
_refine_ls_goodness_of_fit_ref 1.102
_refine_ls_hydrogen_treatment constr
_refine_ls_matrix_type full
_refine_ls_number_parameters 397
_refine_ls_number_reflns 5508
_refine_ls_number_restraints 0
_refine_ls_restrained_S_all 1.102
_refine_ls_R_factor_all 0.0703
_refine_ls_R_factor_gt 0.0532
_refine_ls_shift/su_max 0.001
_refine_ls_shift/su_mean 0.000
_refine_ls_structure_factor_coef Fsqd
_refine_ls_weighting_details 'w=1/[\s^2^(Fo^2^)+(0.0415P)^2^+4.6010P] where P=(Fo^2^+2Fc^2^)/3'
_refine_ls_weighting_scheme calc
_refine_ls_wR_factor_gt 0.1124
_refine_ls_wR_factor_ref 0.1236
_reflns_Friedel_coverage 0.000
_reflns_number_gt 4464
_reflns_number_total 5508
_reflns_threshold_expression 'I > 2\s(I)'
_cod_data_source_file d3dt02261g2.cif
_cod_data_source_block Co-bpz-NO3_0ma_a
_cod_database_code 7714011
_shelx_shelxl_version_number 2019/1
_shelx_space_group_comment
;
The symmetry employed for this shelxl refinement is uniquely defined
by the following loop, which should always be used as a source of
symmetry information in preference to the above space-group names.
They are only intended as comments.
;
_olex2_refinement_description
;
1. Fixed Uiso
 At 1.2 times of:
  All C(H) groups, All C(H,H) groups
 At 1.5 times of:
  All C(H,H,H) groups
2.a Secondary CH2 refined with riding coordinates:
 C6(H6A,H6B), C17(H17A,H17B)
2.b Aromatic/amide H refined with riding coordinates:
 C3(H3), C20(H20), C14(H14), C9(H9)
2.c Idealised Me refined as rotating group:
 C12(H12A,H12B,H12C), C1(H1A,H1B,H1C), C16(H16A,H16B,H16C), C5(H5A,H5B,H5C),
 C11(H11A,H11B,H11C), C22(H22A,H22B,H22C), C18(H18A,H18B,H18C), C24(H24A,H24B,
 H24C), C7(H7A,H7B,H7C)
;
_olex2_submission_special_instructions 'No special instructions were received'

loop_
_space_group_symop_operation_xyz
'x, y, z'
'-x, y+1/2, -z+1/2'
'-x, -y, -z'
'x, -y-1/2, z-1/2'

loop_
_atom_site_label
_atom_site_type_symbol
_atom_site_fract_x
_atom_site_fract_y
_atom_site_fract_z
_atom_site_U_iso_or_equiv
_atom_site_adp_type
_atom_site_occupancy
_atom_site_site_symmetry_order
_atom_site_calc_flag
_atom_site_refinement_flags_posn
_atom_site_refinement_flags_adp
_atom_site_refinement_flags_occupancy
_atom_site_disorder_assembly
_atom_site_disorder_group
Co1 Co 0.26746(3) 0.54791(5) 0.36700(2) 0.03333(14) Uani 1 1 d . . . . .
Cl1 Cl 0.20035(7) 0.54706(13) 0.13907(4) 0.0593(3) Uani 1 1 d . . . . .
O1 O 0.28654(17) 0.7257(3) 0.30406(9) 0.0465(6) Uani 1 1 d . . . . .
O2 O 0.34162(16) 0.7738(3) 0.38292(9) 0.0431(6) Uani 1 1 d . . . . .
N9 N 0.3317(2) 0.8176(4) 0.33552(12) 0.0427(7) Uani 1 1 d . . . . .
N4 N 0.15017(19) 0.6778(3) 0.38378(11) 0.0401(7) Uani 1 1 d . . . . .
N5 N 0.19763(19) 0.3588(3) 0.32686(10) 0.0403(7) Uani 1 1 d . . . . .
N2 N 0.23765(19) 0.5293(3) 0.48270(10) 0.0378(6) Uani 1 1 d . . . . .
N7 N 0.3902(2) 0.3620(3) 0.29973(11) 0.0414(7) Uani 1 1 d . . . . .
N8 N 0.39001(19) 0.4468(3) 0.34553(10) 0.0396(7) Uani 1 1 d . . . . .
N1 N 0.27009(19) 0.4446(3) 0.44230(10) 0.0378(6) Uani 1 1 d . . . . .
N3 N 0.13513(19) 0.7066(4) 0.43487(11) 0.0417(7) Uani 1 1 d . . . . .
N6 N 0.2338(2) 0.2891(3) 0.28487(10) 0.0419(7) Uani 1 1 d . . . . .
O3 O 0.3649(2) 0.9440(4) 0.32094(12) 0.0738(9) Uani 1 1 d . . . . .
C21 C 0.4733(3) 0.4297(4) 0.36940(16) 0.0485(9) Uani 1 1 d . . . . .
C6 C 0.2113(2) 0.6957(4) 0.47389(13) 0.0405(8) Uani 1 1 d . . . . .
H6A H 0.262085 0.756005 0.462164 0.049 Uiso 1 1 calc R U . . .
H6B H 0.194972 0.742972 0.506511 0.049 Uiso 1 1 calc R U . . .
C2 C 0.2829(2) 0.2939(4) 0.46031(14) 0.0443(9) Uani 1 1 d . . . . .
C17 C 0.3103(3) 0.3672(5) 0.26366(12) 0.0460(9) Uani 1 1 d . . . . .
H17A H 0.322970 0.314311 0.231225 0.055 Uiso 1 1 calc R U . . .
H17B H 0.295025 0.478769 0.255643 0.055 Uiso 1 1 calc R U . . .
C10 C 0.0713(3) 0.7075(5) 0.35626(15) 0.0503(9) Uani 1 1 d . . . . .
C13 C 0.1291(3) 0.2624(5) 0.33782(14) 0.0473(9) Uani 1 1 d . . . . .
C3 C 0.2588(3) 0.2860(5) 0.51184(14) 0.0519(10) Uani 1 1 d . . . . .
H3 H 0.261371 0.195103 0.533224 0.062 Uiso 1 1 calc R U . . .
C15 C 0.1894(3) 0.1520(4) 0.26975(13) 0.0499(10) Uani 1 1 d . . . . .
C4 C 0.2307(3) 0.4356(5) 0.52502(13) 0.0480(9) Uani 1 1 d . . . . .
C20 C 0.5264(3) 0.3363(5) 0.33851(19) 0.0612(12) Uani 1 1 d . . . . .
H20 H 0.586885 0.308179 0.346190 0.073 Uiso 1 1 calc R U . . .
C14 C 0.1228(3) 0.1333(5) 0.30321(15) 0.0550(10) Uani 1 1 d . . . . .
H14 H 0.080878 0.049599 0.302866 0.066 Uiso 1 1 calc R U . . .
C19 C 0.4726(3) 0.2941(5) 0.29476(17) 0.0552(11) Uani 1 1 d . . . . .
O4 O 0.2721(3) 0.6455(5) 0.15723(18) 0.1215(15) Uani 1 1 d . . . . .
C8 C 0.0480(3) 0.7514(5) 0.43961(18) 0.0579(11) Uani 1 1 d . . . . .
C9 C 0.0073(3) 0.7539(6) 0.3902(2) 0.0670(12) Uani 1 1 d . . . . .
H9 H -0.052648 0.781762 0.380691 0.080 Uiso 1 1 calc R U . . .
O7 O 0.1677(4) 0.5755(6) 0.08795(16) 0.146(2) Uani 1 1 d . . . . .
C12 C 0.0716(3) 0.2924(6) 0.38212(18) 0.0710(13) Uani 1 1 d . . . . .
H12A H 0.105012 0.355415 0.408579 0.107 Uiso 1 1 calc R U . . .
H12B H 0.054811 0.191246 0.396835 0.107 Uiso 1 1 calc R U . . .
H12C H 0.017917 0.349949 0.369449 0.107 Uiso 1 1 calc R U . . .
C1 C 0.3167(3) 0.1618(5) 0.42768(17) 0.0659(12) Uani 1 1 d . . . . .
H1A H 0.266577 0.112882 0.407433 0.099 Uiso 1 1 calc R U . . .
H1B H 0.346906 0.082133 0.450040 0.099 Uiso 1 1 calc R U . . .
H1C H 0.358523 0.205153 0.404516 0.099 Uiso 1 1 calc R U . . .
C16 C 0.2134(4) 0.0526(5) 0.22418(15) 0.0717(14) Uani 1 1 d . . . . .
H16A H 0.207253 0.116758 0.192857 0.108 Uiso 1 1 calc R U . . .
H16B H 0.173553 -0.038736 0.220271 0.108 Uiso 1 1 calc R U . . .
H16C H 0.274924 0.015888 0.230136 0.108 Uiso 1 1 calc R U . . .
C5 C 0.1991(4) 0.4969(6) 0.57552(16) 0.0811(16) Uani 1 1 d . . . . .
H5A H 0.238284 0.582499 0.588756 0.122 Uiso 1 1 calc R U . . .
H5B H 0.200544 0.410769 0.600650 0.122 Uiso 1 1 calc R U . . .
H5C H 0.138272 0.536897 0.569534 0.122 Uiso 1 1 calc R U . . .
C11 C 0.0607(3) 0.6847(6) 0.29838(17) 0.0717(13) Uani 1 1 d . . . . .
H11A H 0.116392 0.712041 0.283730 0.108 Uiso 1 1 calc R U . . .
H11B H 0.012972 0.753317 0.283558 0.108 Uiso 1 1 calc R U . . .
H11C H 0.045751 0.574182 0.290535 0.108 Uiso 1 1 calc R U . . .
O6 O 0.2284(3) 0.3853(5) 0.14090(18) 0.1290(17) Uani 1 1 d . . . . .
C22 C 0.4977(3) 0.5033(6) 0.42200(18) 0.0716(13) Uani 1 1 d . . . . .
H22A H 0.459712 0.595234 0.426619 0.107 Uiso 1 1 calc R U . . .
H22B H 0.560036 0.536611 0.424263 0.107 Uiso 1 1 calc R U . . .
H22C H 0.489051 0.425266 0.448879 0.107 Uiso 1 1 calc R U . . .
N10 N 0.4028(4) -0.1646(7) 0.5203(2) 0.119(2) Uani 1 1 d . . . . .
C23 C 0.4239(4) -0.0716(7) 0.5508(3) 0.0829(16) Uani 1 1 d . . . . .
C18 C 0.4921(4) 0.1950(6) 0.2482(2) 0.0883(17) Uani 1 1 d . . . . .
H18A H 0.453430 0.101884 0.246072 0.132 Uiso 1 1 calc R U . . .
H18B H 0.554348 0.161220 0.251570 0.132 Uiso 1 1 calc R U . . .
H18C H 0.481072 0.258441 0.216885 0.132 Uiso 1 1 calc R U . . .
O5 O 0.1325(3) 0.5575(10) 0.1724(2) 0.204(3) Uani 1 1 d . . . . .
C24 C 0.4497(4) 0.0475(7) 0.5897(3) 0.102(2) Uani 1 1 d . . . . .
H24A H 0.468988 0.143747 0.572946 0.153 Uiso 1 1 calc R U . . .
H24B H 0.498654 0.006693 0.612938 0.153 Uiso 1 1 calc R U . . .
H24C H 0.398894 0.071889 0.609442 0.153 Uiso 1 1 calc R U . . .
C7 C 0.0114(3) 0.7811(8) 0.4915(2) 0.0957(18) Uani 1 1 d . . . . .
H7A H 0.010831 0.681826 0.510790 0.143 Uiso 1 1 calc R U . . .
H7B H -0.049294 0.822448 0.486133 0.143 Uiso 1 1 calc R U . . .
H7C H 0.048990 0.858290 0.510943 0.143 Uiso 1 1 calc R U . . .

loop_
_atom_site_aniso_label
_atom_site_aniso_U_11
_atom_site_aniso_U_22
_atom_site_aniso_U_33
_atom_site_aniso_U_23
_atom_site_aniso_U_13
_atom_site_aniso_U_12
Co1 0.0377(3) 0.0331(3) 0.0293(2) -0.00093(19) 0.00319(17) 0.0013(2)
Cl1 0.0596(6) 0.0589(6) 0.0572(6) 0.0047(5) -0.0082(5) -0.0087(5)
O1 0.0552(16) 0.0439(14) 0.0394(13) -0.0017(11) -0.0023(11) -0.0022(12)
O2 0.0483(15) 0.0441(14) 0.0365(13) 0.0006(11) 0.0003(10) -0.0008(12)
N9 0.0445(18) 0.0356(17) 0.0484(18) 0.0025(14) 0.0064(14) 0.0000(14)
N4 0.0386(16) 0.0411(17) 0.0401(16) 0.0010(13) -0.0006(13) 0.0026(13)
N5 0.0460(17) 0.0386(17) 0.0362(15) -0.0044(13) 0.0036(13) -0.0044(14)
N2 0.0443(16) 0.0400(16) 0.0292(14) -0.0021(12) 0.0043(12) 0.0012(13)
N7 0.0490(18) 0.0377(16) 0.0397(16) -0.0006(13) 0.0166(13) 0.0030(14)
N8 0.0429(17) 0.0374(16) 0.0387(15) -0.0006(13) 0.0047(13) 0.0040(14)
N1 0.0472(17) 0.0354(15) 0.0312(14) 0.0006(12) 0.0052(12) 0.0088(14)
N3 0.0385(16) 0.0432(17) 0.0438(16) -0.0044(13) 0.0055(13) 0.0061(14)
N6 0.0558(19) 0.0393(17) 0.0300(14) -0.0018(13) 0.0011(13) -0.0043(14)
O3 0.085(2) 0.0581(19) 0.080(2) 0.0159(17) 0.0112(17) -0.0157(17)
C21 0.043(2) 0.038(2) 0.064(2) 0.0092(18) 0.0006(18) 0.0064(17)
C6 0.048(2) 0.040(2) 0.0344(17) -0.0092(15) 0.0069(15) 0.0012(16)
C2 0.049(2) 0.042(2) 0.042(2) 0.0053(16) 0.0026(16) 0.0088(17)
C17 0.067(3) 0.046(2) 0.0259(17) -0.0027(15) 0.0095(16) 0.0000(19)
C10 0.042(2) 0.046(2) 0.060(2) 0.0080(19) -0.0101(18) 0.0043(18)
C13 0.047(2) 0.047(2) 0.047(2) 0.0025(17) -0.0011(17) -0.0098(18)
C3 0.065(3) 0.050(2) 0.040(2) 0.0150(18) 0.0005(18) 0.003(2)
C15 0.074(3) 0.038(2) 0.0345(19) 0.0005(16) -0.0133(18) -0.0043(19)
C4 0.055(2) 0.060(3) 0.0291(17) 0.0032(17) 0.0027(16) -0.002(2)
C20 0.041(2) 0.047(2) 0.098(3) 0.014(2) 0.018(2) 0.0095(19)
C14 0.066(3) 0.046(2) 0.051(2) 0.0040(19) -0.007(2) -0.016(2)
C19 0.056(3) 0.037(2) 0.077(3) 0.005(2) 0.036(2) 0.0087(19)
O4 0.103(3) 0.109(3) 0.148(4) -0.009(3) -0.015(3) -0.059(3)
C8 0.044(2) 0.054(2) 0.078(3) -0.004(2) 0.017(2) 0.013(2)
C9 0.041(2) 0.065(3) 0.094(3) 0.006(3) -0.002(2) 0.016(2)
O7 0.215(5) 0.125(4) 0.088(3) 0.038(3) -0.059(3) -0.029(4)
C12 0.062(3) 0.074(3) 0.080(3) -0.001(3) 0.028(2) -0.018(2)
C1 0.095(3) 0.039(2) 0.065(3) 0.007(2) 0.017(2) 0.026(2)
C16 0.120(4) 0.051(3) 0.042(2) -0.010(2) -0.004(2) -0.010(3)
C5 0.125(4) 0.082(3) 0.039(2) 0.001(2) 0.029(3) 0.001(3)
C11 0.066(3) 0.079(3) 0.065(3) 0.012(2) -0.026(2) -0.003(3)
O6 0.176(5) 0.068(3) 0.134(4) 0.010(2) -0.044(3) 0.007(3)
C22 0.060(3) 0.068(3) 0.082(3) 0.000(2) -0.025(2) 0.005(2)
N10 0.121(4) 0.107(4) 0.119(4) 0.013(4) -0.052(4) -0.008(4)
C23 0.065(3) 0.073(4) 0.106(4) 0.031(3) -0.028(3) -0.008(3)
C18 0.101(4) 0.067(3) 0.106(4) -0.013(3) 0.062(3) 0.010(3)
O5 0.104(4) 0.343(10) 0.172(5) -0.105(6) 0.060(4) -0.051(5)
C24 0.077(4) 0.074(4) 0.150(6) 0.001(4) -0.024(4) -0.010(3)
C7 0.072(3) 0.116(5) 0.105(4) -0.025(4) 0.041(3) 0.023(3)

loop_
_atom_type_symbol
_atom_type_description
_atom_type_scat_dispersion_real
_atom_type_scat_dispersion_imag
_atom_type_scat_source
C C 0.0033 0.0016 'International Tables Vol C Tables 4.2.6.8 and 6.1.1.4'
H H 0.0000 0.0000 'International Tables Vol C Tables 4.2.6.8 and 6.1.1.4'
Co Co 0.3494 0.9721 'International Tables Vol C Tables 4.2.6.8 and 6.1.1.4'
N N 0.0061 0.0033 'International Tables Vol C Tables 4.2.6.8 and 6.1.1.4'
Cl Cl 0.1484 0.1585 'International Tables Vol C Tables 4.2.6.8 and 6.1.1.4'
O O 0.0106 0.0060 'International Tables Vol C Tables 4.2.6.8 and 6.1.1.4'

loop_
_geom_angle_atom_site_label_1
_geom_angle_atom_site_label_2
_geom_angle_atom_site_label_3
_geom_angle
_geom_angle_site_symmetry_1
_geom_angle_site_symmetry_3
_geom_angle_publ_flag
O2 Co1 O1 58.41(9) . . ?
N4 Co1 O1 87.90(10) . . ?
N4 Co1 O2 86.22(10) . . ?
N5 Co1 O1 103.14(10) . . ?
N5 Co1 O2 161.44(10) . . ?
N5 Co1 N4 95.73(11) . . ?
N5 Co1 N8 88.59(11) . . ?
N5 Co1 N1 96.66(11) . . ?
N8 Co1 O1 85.00(10) . . ?
N8 Co1 O2 87.70(10) . . ?
N8 Co1 N4 172.38(11) . . ?
N1 Co1 O1 160.14(10) . . ?
N1 Co1 O2 101.85(10) . . ?
N1 Co1 N4 88.66(10) . . ?
N1 Co1 N8 97.09(11) . . ?
O4 Cl1 O6 109.5(3) . . ?
O7 Cl1 O4 114.7(3) . . ?
O7 Cl1 O6 106.0(3) . . ?
O5 Cl1 O4 109.4(3) . . ?
O5 Cl1 O7 111.2(4) . . ?
O5 Cl1 O6 105.6(4) . . ?
N9 O1 Co1 91.71(18) . . ?
N9 O2 Co1 92.82(19) . . ?
O1 N9 O2 117.0(3) . . ?
O3 N9 O1 121.8(3) . . ?
O3 N9 O2 121.2(3) . . ?
N3 N4 Co1 118.9(2) . . ?
C10 N4 Co1 133.1(3) . . ?
C10 N4 N3 105.6(3) . . ?
N6 N5 Co1 119.5(2) . . ?
C13 N5 Co1 134.0(2) . . ?
C13 N5 N6 105.3(3) . . ?
N1 N2 C6 118.6(3) . . ?
C4 N2 N1 111.5(3) . . ?
C4 N2 C6 129.8(3) . . ?
N8 N7 C17 118.4(3) . . ?
C19 N7 N8 111.0(3) . . ?
C19 N7 C17 130.5(3) . . ?
N7 N8 Co1 119.3(2) . . ?
C21 N8 Co1 134.6(2) . . ?
C21 N8 N7 105.7(3) . . ?
N2 N1 Co1 120.0(2) . . ?
C2 N1 Co1 133.3(2) . . ?
C2 N1 N2 105.5(3) . . ?
N4 N3 C6 118.2(3) . . ?
C8 N3 N4 111.3(3) . . ?
C8 N3 C6 130.4(3) . . ?
N5 N6 C17 118.3(3) . . ?
C15 N6 N5 111.6(3) . . ?
C15 N6 C17 130.1(3) . . ?
N8 C21 C20 109.9(4) . . ?
N8 C21 C22 121.0(3) . . ?
C20 C21 C22 129.1(4) . . ?
N2 C6 N3 110.7(3) . . ?
N2 C6 H6A 109.5 . . ?
N2 C6 H6B 109.5 . . ?
N3 C6 H6A 109.5 . . ?
N3 C6 H6B 109.5 . . ?
H6A C6 H6B 108.1 . . ?
N1 C2 C3 109.2(3) . . ?
N1 C2 C1 122.6(3) . . ?
C3 C2 C1 128.2(3) . . ?
N7 C17 N6 111.9(3) . . ?
N7 C17 H17A 109.2 . . ?
N7 C17 H17B 109.2 . . ?
N6 C17 H17A 109.2 . . ?
N6 C17 H17B 109.2 . . ?
H17A C17 H17B 107.9 . . ?
N4 C10 C9 109.4(4) . . ?
N4 C10 C11 121.2(4) . . ?
C9 C10 C11 129.4(4) . . ?
N5 C13 C14 109.9(3) . . ?
N5 C13 C12 123.2(3) . . ?
C14 C13 C12 126.9(4) . . ?
C2 C3 H3 126.3 . . ?
C4 C3 C2 107.3(3) . . ?
C4 C3 H3 126.3 . . ?
N6 C15 C14 105.9(3) . . ?
N6 C15 C16 123.1(4) . . ?
C14 C15 C16 131.0(4) . . ?
N2 C4 C3 106.5(3) . . ?
N2 C4 C5 123.2(4) . . ?
C3 C4 C5 130.3(4) . . ?
C21 C20 H20 126.6 . . ?
C19 C20 C21 106.8(4) . . ?
C19 C20 H20 126.6 . . ?
C13 C14 H14 126.3 . . ?
C15 C14 C13 107.3(3) . . ?
C15 C14 H14 126.3 . . ?
N7 C19 C20 106.6(3) . . ?
N7 C19 C18 122.3(4) . . ?
C20 C19 C18 131.0(4) . . ?
N3 C8 C9 105.9(4) . . ?
N3 C8 C7 122.7(4) . . ?
C9 C8 C7 131.3(4) . . ?
C10 C9 H9 126.1 . . ?
C8 C9 C10 107.7(4) . . ?
C8 C9 H9 126.1 . . ?
C13 C12 H12A 109.5 . . ?
C13 C12 H12B 109.5 . . ?
C13 C12 H12C 109.5 . . ?
H12A C12 H12B 109.5 . . ?
H12A C12 H12C 109.5 . . ?
H12B C12 H12C 109.5 . . ?
C2 C1 H1A 109.5 . . ?
C2 C1 H1B 109.5 . . ?
C2 C1 H1C 109.5 . . ?
H1A C1 H1B 109.5 . . ?
H1A C1 H1C 109.5 . . ?
H1B C1 H1C 109.5 . . ?
C15 C16 H16A 109.5 . . ?
C15 C16 H16B 109.5 . . ?
C15 C16 H16C 109.5 . . ?
H16A C16 H16B 109.5 . . ?
H16A C16 H16C 109.5 . . ?
H16B C16 H16C 109.5 . . ?
C4 C5 H5A 109.5 . . ?
C4 C5 H5B 109.5 . . ?
C4 C5 H5C 109.5 . . ?
H5A C5 H5B 109.5 . . ?
H5A C5 H5C 109.5 . . ?
H5B C5 H5C 109.5 . . ?
C10 C11 H11A 109.5 . . ?
C10 C11 H11B 109.5 . . ?
C10 C11 H11C 109.5 . . ?
H11A C11 H11B 109.5 . . ?
H11A C11 H11C 109.5 . . ?
H11B C11 H11C 109.5 . . ?
C21 C22 H22A 109.5 . . ?
C21 C22 H22B 109.5 . . ?
C21 C22 H22C 109.5 . . ?
H22A C22 H22B 109.5 . . ?
H22A C22 H22C 109.5 . . ?
H22B C22 H22C 109.5 . . ?
N10 C23 C24 179.4(8) . . ?
C19 C18 H18A 109.5 . . ?
C19 C18 H18B 109.5 . . ?
C19 C18 H18C 109.5 . . ?
H18A C18 H18B 109.5 . . ?
H18A C18 H18C 109.5 . . ?
H18B C18 H18C 109.5 . . ?
C23 C24 H24A 109.5 . . ?
C23 C24 H24B 109.5 . . ?
C23 C24 H24C 109.5 . . ?
H24A C24 H24B 109.5 . . ?
H24A C24 H24C 109.5 . . ?
H24B C24 H24C 109.5 . . ?
C8 C7 H7A 109.5 . . ?
C8 C7 H7B 109.5 . . ?
C8 C7 H7C 109.5 . . ?
H7A C7 H7B 109.5 . . ?
H7A C7 H7C 109.5 . . ?
H7B C7 H7C 109.5 . . ?

loop_
_geom_bond_atom_site_label_1
_geom_bond_atom_site_label_2
_geom_bond_distance
_geom_bond_site_symmetry_2
_geom_bond_publ_flag
Co1 O1 2.217(2) . ?
Co1 O2 2.192(2) . ?
Co1 N4 2.116(3) . ?
Co1 N5 2.100(3) . ?
Co1 N8 2.110(3) . ?
Co1 N1 2.106(3) . ?
Cl1 O4 1.389(4) . ?
Cl1 O7 1.378(4) . ?
Cl1 O6 1.404(4) . ?
Cl1 O5 1.371(5) . ?
O1 N9 1.260(4) . ?
O2 N9 1.263(3) . ?
N9 O3 1.228(4) . ?
N4 N3 1.364(4) . ?
N4 C10 1.337(4) . ?
N5 N6 1.366(4) . ?
N5 C13 1.338(4) . ?
N2 N1 1.368(4) . ?
N2 C6 1.446(4) . ?
N2 C4 1.343(4) . ?
N7 N8 1.366(4) . ?
N7 C17 1.441(5) . ?
N7 C19 1.357(5) . ?
N8 C21 1.338(4) . ?
N1 C2 1.339(4) . ?
N3 C6 1.447(4) . ?
N3 C8 1.356(5) . ?
N6 C17 1.447(4) . ?
N6 C15 1.353(5) . ?
C21 C20 1.393(5) . ?
C21 C22 1.495(6) . ?
C6 H6A 0.9700 . ?
C6 H6B 0.9700 . ?
C2 C3 1.395(5) . ?
C2 C1 1.488(5) . ?
C17 H17A 0.9700 . ?
C17 H17B 0.9700 . ?
C10 C9 1.388(6) . ?
C10 C11 1.488(6) . ?
C13 C14 1.387(5) . ?
C13 C12 1.492(5) . ?
C3 H3 0.9300 . ?
C3 C4 1.358(5) . ?
C15 C14 1.365(6) . ?
C15 C16 1.494(5) . ?
C4 C5 1.498(5) . ?
C20 H20 0.9300 . ?
C20 C19 1.366(6) . ?
C14 H14 0.9300 . ?
C19 C18 1.495(6) . ?
C8 C9 1.356(6) . ?
C8 C7 1.495(6) . ?
C9 H9 0.9300 . ?
C12 H12A 0.9600 . ?
C12 H12B 0.9600 . ?
C12 H12C 0.9600 . ?
C1 H1A 0.9600 . ?
C1 H1B 0.9600 . ?
C1 H1C 0.9600 . ?
C16 H16A 0.9600 . ?
C16 H16B 0.9600 . ?
C16 H16C 0.9600 . ?
C5 H5A 0.9600 . ?
C5 H5B 0.9600 . ?
C5 H5C 0.9600 . ?
C11 H11A 0.9600 . ?
C11 H11B 0.9600 . ?
C11 H11C 0.9600 . ?
C22 H22A 0.9600 . ?
C22 H22B 0.9600 . ?
C22 H22C 0.9600 . ?
N10 C23 1.122(7) . ?
C23 C24 1.433(8) . ?
C18 H18A 0.9600 . ?
C18 H18B 0.9600 . ?
C18 H18C 0.9600 . ?
C24 H24A 0.9600 . ?
C24 H24B 0.9600 . ?
C24 H24C 0.9600 . ?
C7 H7A 0.9600 . ?
C7 H7B 0.9600 . ?
C7 H7C 0.9600 . ?

loop_
_geom_torsion_atom_site_label_1
_geom_torsion_atom_site_label_2
_geom_torsion_atom_site_label_3
_geom_torsion_atom_site_label_4
_geom_torsion
_geom_torsion_site_symmetry_1
_geom_torsion_site_symmetry_2
_geom_torsion_site_symmetry_3
_geom_torsion_site_symmetry_4
_geom_torsion_publ_flag
Co1 O1 N9 O2 -1.9(3) . . . . ?
Co1 O1 N9 O3 177.8(3) . . . . ?
Co1 O2 N9 O1 1.9(3) . . . . ?
Co1 O2 N9 O3 -177.8(3) . . . . ?
Co1 N4 N3 C6 19.9(4) . . . . ?
Co1 N4 N3 C8 -163.7(3) . . . . ?
Co1 N4 C10 C9 161.2(3) . . . . ?
Co1 N4 C10 C11 -16.9(6) . . . . ?
Co1 N5 N6 C17 -11.1(4) . . . . ?
Co1 N5 N6 C15 168.8(2) . . . . ?
Co1 N5 C13 C14 -166.2(3) . . . . ?
Co1 N5 C13 C12 12.3(6) . . . . ?
Co1 N8 C21 C20 173.4(3) . . . . ?
Co1 N8 C21 C22 -5.7(6) . . . . ?
Co1 N1 C2 C3 -167.4(3) . . . . ?
Co1 N1 C2 C1 11.9(6) . . . . ?
N4 N3 C6 N2 -72.6(4) . . . . ?
N4 N3 C8 C9 -1.1(5) . . . . ?
N4 N3 C8 C7 176.4(4) . . . . ?
N4 C10 C9 C8 -0.4(5) . . . . ?
N5 N6 C17 N7 67.3(4) . . . . ?
N5 N6 C15 C14 -0.1(4) . . . . ?
N5 N6 C15 C16 178.8(3) . . . . ?
N5 C13 C14 C15 -0.4(5) . . . . ?
N2 N1 C2 C3 -0.3(4) . . . . ?
N2 N1 C2 C1 179.0(4) . . . . ?
N7 N8 C21 C20 0.8(4) . . . . ?
N7 N8 C21 C22 -178.3(3) . . . . ?
N8 N7 C17 N6 -66.5(4) . . . . ?
N8 N7 C19 C20 0.0(4) . . . . ?
N8 N7 C19 C18 -179.7(4) . . . . ?
N8 C21 C20 C19 -0.8(5) . . . . ?
N1 N2 C6 N3 64.3(4) . . . . ?
N1 N2 C4 C3 -0.4(4) . . . . ?
N1 N2 C4 C5 178.6(4) . . . . ?
N1 C2 C3 C4 0.0(5) . . . . ?
N3 N4 C10 C9 -0.3(4) . . . . ?
N3 N4 C10 C11 -178.4(4) . . . . ?
N3 C8 C9 C10 0.9(5) . . . . ?
N6 N5 C13 C14 0.3(4) . . . . ?
N6 N5 C13 C12 178.8(4) . . . . ?
N6 C15 C14 C13 0.3(4) . . . . ?
C21 C20 C19 N7 0.5(4) . . . . ?
C21 C20 C19 C18 -179.9(4) . . . . ?
C6 N2 N1 Co1 -6.7(4) . . . . ?
C6 N2 N1 C2 -175.9(3) . . . . ?
C6 N2 C4 C3 175.4(3) . . . . ?
C6 N2 C4 C5 -5.6(6) . . . . ?
C6 N3 C8 C9 174.7(4) . . . . ?
C6 N3 C8 C7 -7.8(7) . . . . ?
C2 C3 C4 N2 0.2(4) . . . . ?
C2 C3 C4 C5 -178.7(4) . . . . ?
C17 N7 N8 Co1 10.1(4) . . . . ?
C17 N7 N8 C21 -176.0(3) . . . . ?
C17 N7 C19 C20 174.8(3) . . . . ?
C17 N7 C19 C18 -4.9(6) . . . . ?
C17 N6 C15 C14 179.8(3) . . . . ?
C17 N6 C15 C16 -1.3(6) . . . . ?
C10 N4 N3 C6 -175.5(3) . . . . ?
C10 N4 N3 C8 0.9(4) . . . . ?
C13 N5 N6 C17 180.0(3) . . . . ?
C13 N5 N6 C15 -0.2(4) . . . . ?
C15 N6 C17 N7 -112.5(4) . . . . ?
C4 N2 N1 Co1 169.6(2) . . . . ?
C4 N2 N1 C2 0.4(4) . . . . ?
C4 N2 C6 N3 -111.3(4) . . . . ?
C19 N7 N8 Co1 -174.5(2) . . . . ?
C19 N7 N8 C21 -0.5(4) . . . . ?
C19 N7 C17 N6 119.0(4) . . . . ?
C8 N3 C6 N2 111.8(4) . . . . ?
C12 C13 C14 C15 -178.8(4) . . . . ?
C1 C2 C3 C4 -179.2(4) . . . . ?
C16 C15 C14 C13 -178.5(4) . . . . ?
C11 C10 C9 C8 177.5(4) . . . . ?
C22 C21 C20 C19 178.2(4) . . . . ?
C7 C8 C9 C10 -176.3(5) . . . . ?
